data_7128812
loop_
_publ_author_name
'Mondal, Atanu'
'Shivangi, ?'
'Tung, Pinku'
'Wagulde, Siddhant V.'
'Ramasastry, S. S. V.'

_publ_section_title
;
 Annulative Morita-Baylis-Hillman reaction to synthesise chiral
 dibenzocycloheptanes.
;
_journal_issue 73
_journal_name_full 'Chemical communications (Cambridge, England)'
_journal_page_first 9260
_journal_page_last 9263
_journal_paper_doi 10.1039/d1cc02765d
_journal_volume 57
_journal_year 2021
_chemical_formula_moiety 'C29 H26 O2'
_chemical_formula_sum 'C29 H26 O2'
_chemical_formula_weight 406.50
_space_group_crystal_system triclinic
_space_group_IT_number 2
_space_group_name_Hall '-P 1'
_space_group_name_H-M_alt 'P -1'
_atom_sites_solution_hydrogens geom
_atom_sites_solution_primary dual
_audit_creation_date 2021-04-27
_audit_creation_method
;
Olex2 1.2
(compiled 2018.05.29 svn.r3508 for OlexSys, GUI svn.r5506)
;
_audit_update_record
;
2021-04-27 deposited with the CCDC.	2021-08-13 downloaded from the CCDC.
;
_cell_angle_alpha 87.619(5)
_cell_angle_beta 87.821(4)
_cell_angle_gamma 72.126(5)
_cell_formula_units_Z 2
_cell_length_a 9.1696(5)
_cell_length_b 10.6774(7)
_cell_length_c 12.2477(7)
_cell_measurement_reflns_used 4735
_cell_measurement_temperature 298.0(2)
_cell_measurement_theta_max 29.0860
_cell_measurement_theta_min 2.9730
_cell_volume 1139.88(12)
_computing_cell_refinement 'CrysAlisPro 1.171.41.93a (Rigaku OD, 2020)'
_computing_data_collection 'CrysAlisPro 1.171.41.93a (Rigaku OD, 2020)'
_computing_data_reduction 'CrysAlisPro 1.171.41.93a (Rigaku OD, 2020)'
_computing_molecular_graphics 'Olex2 (Dolomanov et al., 2009)'
_computing_publication_material 'Olex2 (Dolomanov et al., 2009)'
_computing_structure_refinement 'olex2.refine (Bourhis et al., 2015)'
_computing_structure_solution 'ShelXT (Sheldrick, 2015)'
_diffrn_ambient_temperature 298.0(2)
_diffrn_detector 'CCD plate'
_diffrn_measured_fraction_theta_full 0.999
_diffrn_measured_fraction_theta_max 0.939
_diffrn_measurement_details
;
List of Runs (angles in degrees, time in seconds):

  # Type    Start    End  Width  t~exp~   \w     \q     \k     \f   Frames
#--------------------------------------------------------------------------
  1  \w    -69.00 118.20   0.30    7.00    --   29.89  54.00-180.00  624
  2  \w    -69.00 118.20   0.30    7.00    --   29.89  54.00   0.00  624
  3  \w    -69.00 118.20   0.30    7.00    --   29.89  54.00   0.00  624
  4  \w    -69.00 118.20   0.30    7.00    --   29.89  54.00 -60.00  624
  5  \w    -69.00  62.10   0.30    7.00    --   29.89  54.00  90.00  437
;
_diffrn_measurement_device 'two-circle diffractometer'
_diffrn_measurement_device_type 'XtaLAB Mini (ROW)'
_diffrn_measurement_method '\w scans'
_diffrn_orient_matrix_type 'CrysAlisPro convention (1999,Acta A55,543-557)'
_diffrn_orient_matrix_UB_11 0.0646270000
_diffrn_orient_matrix_UB_12 -0.0226469000
_diffrn_orient_matrix_UB_13 0.0337721000
_diffrn_orient_matrix_UB_21 -0.0254268000
_diffrn_orient_matrix_UB_22 -0.0535607000
_diffrn_orient_matrix_UB_23 0.0191774000
_diffrn_orient_matrix_UB_31 0.0422777000
_diffrn_orient_matrix_UB_32 -0.0386664000
_diffrn_orient_matrix_UB_33 -0.0430553000
_diffrn_radiation_monochromator graphite
_diffrn_radiation_probe x-ray
_diffrn_radiation_type MoK\a
_diffrn_radiation_wavelength 0.71073
_diffrn_reflns_av_R_equivalents 0.0512
_diffrn_reflns_av_unetI/netI 0.0449
_diffrn_reflns_Laue_measured_fraction_full 0.999
_diffrn_reflns_Laue_measured_fraction_max 0.939
_diffrn_reflns_limit_h_max 12
_diffrn_reflns_limit_h_min -13
_diffrn_reflns_limit_k_max 16
_diffrn_reflns_limit_k_min -15
_diffrn_reflns_limit_l_max 18
_diffrn_reflns_limit_l_min -18
_diffrn_reflns_number 25197
_diffrn_reflns_point_group_measured_fraction_full 0.999
_diffrn_reflns_point_group_measured_fraction_max 0.939
_diffrn_reflns_theta_full 25.242
_diffrn_reflns_theta_max 32.765
_diffrn_reflns_theta_min 2.566
_diffrn_source 'fine-focus sealed X-ray tube'
_diffrn_source_type 'Rigaku (Mo) X-ray Source'
_exptl_absorpt_coefficient_mu 0.073
_exptl_absorpt_correction_T_max 1.00000
_exptl_absorpt_correction_T_min 0.71793
_exptl_absorpt_correction_type multi-scan
_exptl_absorpt_process_details
;
CrysAlisPro 1.171.41.93a (Rigaku Oxford Diffraction, 2020)
Empirical absorption correction using spherical harmonics,
implemented in SCALE3 ABSPACK scaling algorithm.
;
_exptl_crystal_colour 'clear light colourless'
_exptl_crystal_colour_lustre clear
_exptl_crystal_colour_modifier light
_exptl_crystal_colour_primary colourless
_exptl_crystal_density_diffrn 1.184
_exptl_crystal_description block
_exptl_crystal_F_000 432
_exptl_crystal_size_max 0.4
_exptl_crystal_size_mid 0.35
_exptl_crystal_size_min 0.3
_refine_diff_density_max 0.586
_refine_diff_density_min -0.229
_refine_diff_density_rms 0.058
_refine_ls_extinction_method none
_refine_ls_goodness_of_fit_ref 1.040
_refine_ls_hydrogen_treatment constr
_refine_ls_matrix_type full
_refine_ls_number_parameters 283
_refine_ls_number_reflns 7910
_refine_ls_number_restraints 0
_refine_ls_restrained_S_all 1.040
_refine_ls_R_factor_all 0.1208
_refine_ls_R_factor_gt 0.0799
_refine_ls_shift/su_max 0.000
_refine_ls_shift/su_mean 0.000
_refine_ls_structure_factor_coef Fsqd
_refine_ls_weighting_details 'w=1/[\s^2^(Fo^2^)+(0.1574P)^2^+0.0512P] where P=(Fo^2^+2Fc^2^)/3'
_refine_ls_weighting_scheme calc
_refine_ls_wR_factor_gt 0.2234
_refine_ls_wR_factor_ref 0.2854
_reflns_Friedel_coverage 0.000
_reflns_number_gt 4487
_reflns_number_total 7910
_reflns_threshold_expression 'I > 2\s(I)'
_cod_data_source_file d1cc02765d2.cif
_cod_data_source_block am0605
_cod_depositor_comments 'Adding full bibliography for 7128811--7128812.cif.'
_cod_database_code 7128812
_shelx_shelxl_version_number 2014/7
_chemical_oxdiff_formula C29O2H25
_shelx_space_group_comment
;
The symmetry employed for this shelxl refinement is uniquely defined
by the following loop, which should always be used as a source of
symmetry information in preference to the above space-group names.
They are only intended as comments.
;
_shelx_estimated_absorpt_t_max 0.978
_shelx_estimated_absorpt_t_min 0.971
_reflns_odcompleteness_completeness 99.93
_reflns_odcompleteness_iscentric 1
_reflns_odcompleteness_theta 25.30
_olex2_refinement_description
;
1. Fixed Uiso
 At 1.2 times of:
  All C(H) groups, All C(H,H) groups
 At 1.5 times of:
  All C(H,H,H) groups
2.a Ternary CH refined with riding coordinates:
 C11(H11)
2.b Secondary CH2 refined with riding coordinates:
 C3(H3a,H3b)
2.c Aromatic/amide H refined with riding coordinates:
 C17(H17), C25(H25), C21(H21), C18(H18), C26(H26), C28(H28), C9(H9), C27(H27),
 C24(H24), C22(H22), C5(H5), C8(H8), C23(H23), C6(H6)
2.d Idealised Me refined as rotating group:
 C2(H2a,H2b,H2c), C29(H29a,H29b,H29c), C10(H10a,H10b,H10c)
;
_olex2_submission_special_instructions 'No special instructions were received'
_oxdiff_exptl_absorpt_empirical_details
;
Empirical correction (ABSPACK) includes:
- Absorption correction using spherical harmonics
- Frame scaling
;
_oxdiff_exptl_absorpt_empirical_full_max 1.352
_oxdiff_exptl_absorpt_empirical_full_min 0.796

loop_
_space_group_symop_operation_xyz
'x, y, z'
'-x, -y, -z'

loop_
_atom_site_label
_atom_site_type_symbol
_atom_site_fract_x
_atom_site_fract_y
_atom_site_fract_z
_atom_site_U_iso_or_equiv
_atom_site_adp_type
_atom_site_occupancy
_atom_site_site_symmetry_order
_atom_site_calc_flag
_atom_site_refinement_flags_posn
_atom_site_refinement_flags_adp
_atom_site_refinement_flags_occupancy
_atom_site_disorder_assembly
_atom_site_disorder_group
O1 O 0.93773(15) 0.43348(12) 0.65731(10) 0.0609(3) Uani 1 1 d . . . . .
O2 O 0.45510(14) 0.63880(14) 0.83037(11) 0.0627(3) Uani 1 1 d . . . . .
C14 C 0.87888(16) 0.73238(14) 0.78668(11) 0.0417(3) Uani 1 1 d . . . . .
C13 C 0.82569(17) 0.68987(14) 0.89489(11) 0.0431(3) Uani 1 1 d . . . . .
C20 C 0.92645(17) 0.84921(15) 0.77698(12) 0.0463(3) Uani 1 1 d . . . . .
C12 C 0.69358(18) 0.65036(15) 0.90462(11) 0.0465(3) Uani 1 1 d . . . . .
C15 C 0.89373(17) 0.65504(15) 0.69615(11) 0.0451(3) Uani 1 1 d . . . . .
C16 C 0.84778(18) 0.53151(15) 0.69672(11) 0.0454(3) Uani 1 1 d . . . . .
C11 C 0.60425(17) 0.64752(16) 0.80377(12) 0.0468(3) Uani 1 1 d . . . . .
H11 H 0.5945 0.7280 0.7594 0.056 Uiso 1 1 calc R . . . .
C1 C 0.68839(18) 0.52739(15) 0.73516(12) 0.0481(4) Uani 1 1 d . . . . .
C17 C 0.9663(2) 0.68454(18) 0.59805(12) 0.0532(4) Uani 1 1 d . . . . .
H17 H 0.9785 0.6302 0.5388 0.064 Uiso 1 1 calc R . . . .
C25 C 0.9131(2) 0.68250(16) 0.98737(12) 0.0504(4) Uani 1 1 d . . . . .
H25 H 1.0019 0.7073 0.9814 0.060 Uiso 1 1 calc R . . . .
C19 C 0.99779(19) 0.87727(16) 0.67753(14) 0.0526(4) Uani 1 1 d . . . . .
C21 C 0.9004(2) 0.94110(17) 0.86119(14) 0.0564(4) Uani 1 1 d . . . . .
H21 H 0.8516 0.9261 0.9262 0.068 Uiso 1 1 calc R . . . .
C18 C 1.0178(2) 0.79045(19) 0.58965(14) 0.0578(4) Uani 1 1 d . . . . .
H18 H 1.0672 0.8067 0.5253 0.069 Uiso 1 1 calc R . . . .
C26 C 0.8694(2) 0.63878(18) 1.08781(13) 0.0600(4) Uani 1 1 d . . . . .
H26 H 0.9284 0.6351 1.1487 0.072 Uiso 1 1 calc R . . . .
C4 C 0.5727(2) 0.63776(18) 0.54854(13) 0.0563(4) Uani 1 1 d . . . . .
C28 C 0.6513(2) 0.60667(19) 1.00659(13) 0.0589(4) Uani 1 1 d . . . . .
H28 H 0.5631 0.5811 1.0136 0.071 Uiso 1 1 calc R . . . .
C9 C 0.6765(2) 0.6341(2) 0.46238(14) 0.0627(5) Uani 1 1 d . . . . .
H9 H 0.7649 0.5625 0.4572 0.075 Uiso 1 1 calc R . . . .
C3 C 0.5973(2) 0.52379(19) 0.63071(14) 0.0602(4) Uani 1 1 d . . . . .
H3A H 0.6504 0.4436 0.5932 0.072 Uiso 1 1 calc R . . . .
H3B H 0.4975 0.5176 0.6542 0.072 Uiso 1 1 calc R . . . .
C27 C 0.7391(3) 0.6009(2) 1.09744(14) 0.0660(5) Uani 1 1 d . . . . .
H27 H 0.7098 0.5714 1.1648 0.079 Uiso 1 1 calc R . . . .
C2 C 0.7042(2) 0.39772(17) 0.80021(15) 0.0626(5) Uani 1 1 d . . . . .
H2A H 0.7562 0.3247 0.7555 0.094 Uiso 1 1 calc GR . . . .
H2B H 0.6042 0.3926 0.8213 0.094 Uiso 1 1 calc GR . . . .
H2C H 0.7621 0.3949 0.8644 0.094 Uiso 1 1 calc GR . . . .
C24 C 1.0461(2) 0.9915(2) 0.66873(17) 0.0676(5) Uani 1 1 d . . . . .
H24 H 1.0957 1.0087 0.6049 0.081 Uiso 1 1 calc R . . . .
C22 C 0.9459(3) 1.05183(19) 0.84831(18) 0.0710(5) Uani 1 1 d . . . . .
H22 H 0.9267 1.1114 0.9043 0.085 Uiso 1 1 calc R . . . .
C5 C 0.4433(2) 0.7450(2) 0.55266(16) 0.0719(5) Uani 1 1 d . . . . .
H5 H 0.3715 0.7503 0.6094 0.086 Uiso 1 1 calc R . . . .
C8 C 0.6510(3) 0.7351(2) 0.38399(15) 0.0719(5) Uani 1 1 d . . . . .
H8 H 0.7229 0.7302 0.3274 0.086 Uiso 1 1 calc R . . . .
C23 C 1.0209(3) 1.0763(2) 0.7523(2) 0.0764(6) Uani 1 1 d . . . . .
H23 H 1.0536 1.1505 0.7454 0.092 Uiso 1 1 calc R . . . .
C7 C 0.5213(3) 0.8427(2) 0.38803(18) 0.0770(6) Uani 1 1 d . . . . .
C29 C 0.3506(2) 0.7585(3) 0.8663(2) 0.0827(6) Uani 1 1 d . . . . .
H29A H 0.3404 0.8255 0.8098 0.124 Uiso 1 1 calc GR . . . .
H29B H 0.3882 0.7848 0.9308 0.124 Uiso 1 1 calc GR . . . .
H29C H 0.2526 0.7463 0.8825 0.124 Uiso 1 1 calc GR . . . .
C6 C 0.4180(3) 0.8450(3) 0.4739(2) 0.0880(7) Uani 1 1 d . . . . .
H6 H 0.3290 0.9160 0.4787 0.106 Uiso 1 1 calc R . . . .
C10 C 0.4917(5) 0.9515(3) 0.3011(3) 0.1220(12) Uani 1 1 d . . . . .
H10A H 0.5875 0.9551 0.2690 0.183 Uiso 1 1 calc GR . . . .
H10B H 0.4391 1.0341 0.3335 0.183 Uiso 1 1 calc GR . . . .
H10C H 0.4298 0.9344 0.2456 0.183 Uiso 1 1 calc GR . . . .

loop_
_atom_site_aniso_label
_atom_site_aniso_U_11
_atom_site_aniso_U_22
_atom_site_aniso_U_33
_atom_site_aniso_U_23
_atom_site_aniso_U_13
_atom_site_aniso_U_12
O1 0.0679(8) 0.0589(7) 0.0535(7) -0.0169(5) 0.0090(6) -0.0154(6)
O2 0.0470(6) 0.0815(9) 0.0655(8) -0.0072(6) 0.0024(5) -0.0283(6)
C14 0.0393(7) 0.0487(8) 0.0374(6) -0.0040(5) -0.0008(5) -0.0137(6)
C13 0.0470(7) 0.0464(7) 0.0370(6) -0.0082(5) 0.0008(5) -0.0153(6)
C20 0.0447(7) 0.0491(8) 0.0474(8) -0.0011(6) -0.0029(6) -0.0172(6)
C12 0.0501(8) 0.0535(8) 0.0376(7) -0.0048(6) 0.0025(6) -0.0185(7)
C15 0.0444(7) 0.0542(8) 0.0379(7) -0.0056(6) 0.0001(5) -0.0165(6)
C16 0.0523(8) 0.0516(8) 0.0337(6) -0.0058(5) -0.0016(6) -0.0173(6)
C11 0.0422(7) 0.0565(8) 0.0449(7) -0.0032(6) 0.0000(6) -0.0197(6)
C1 0.0529(8) 0.0516(8) 0.0437(7) -0.0034(6) -0.0035(6) -0.0212(7)
C17 0.0552(9) 0.0657(10) 0.0392(7) -0.0071(6) 0.0055(6) -0.0192(7)
C25 0.0572(9) 0.0561(9) 0.0412(7) -0.0076(6) -0.0040(6) -0.0210(7)
C19 0.0486(8) 0.0560(9) 0.0547(9) 0.0055(7) -0.0027(7) -0.0190(7)
C21 0.0648(10) 0.0536(9) 0.0533(9) -0.0053(7) -0.0028(7) -0.0214(8)
C18 0.0579(9) 0.0716(11) 0.0453(8) 0.0023(7) 0.0071(7) -0.0236(8)
C26 0.0751(11) 0.0667(10) 0.0397(8) -0.0050(7) -0.0085(7) -0.0226(9)
C4 0.0546(9) 0.0717(11) 0.0469(8) -0.0119(7) -0.0111(7) -0.0232(8)
C28 0.0660(10) 0.0760(11) 0.0426(8) -0.0074(7) 0.0099(7) -0.0339(9)
C9 0.0576(10) 0.0778(12) 0.0511(9) -0.0130(8) -0.0044(7) -0.0165(9)
C3 0.0669(11) 0.0700(11) 0.0531(9) -0.0104(8) -0.0096(8) -0.0327(9)
C27 0.0873(13) 0.0771(12) 0.0387(8) -0.0017(7) 0.0067(8) -0.0339(10)
C2 0.0741(12) 0.0567(10) 0.0616(10) -0.0011(8) 0.0036(9) -0.0275(9)
C24 0.0686(11) 0.0646(11) 0.0743(12) 0.0108(9) 0.0042(9) -0.0295(9)
C22 0.0842(14) 0.0543(10) 0.0792(13) -0.0108(9) -0.0056(11) -0.0266(10)
C5 0.0547(10) 0.0990(15) 0.0540(10) -0.0034(9) -0.0015(8) -0.0115(10)
C8 0.0699(12) 0.1009(16) 0.0485(9) -0.0040(9) -0.0023(8) -0.0311(11)
C23 0.0834(14) 0.0563(11) 0.0971(16) 0.0011(10) -0.0001(12) -0.0334(10)
C7 0.0809(14) 0.0919(15) 0.0596(11) 0.0077(10) -0.0176(10) -0.0279(12)
C29 0.0507(10) 0.1003(16) 0.0899(15) -0.0124(12) 0.0104(10) -0.0127(10)
C6 0.0713(13) 0.0970(17) 0.0754(14) 0.0034(12) -0.0070(11) 0.0042(12)
C10 0.141(3) 0.129(3) 0.0905(19) 0.0384(18) -0.0214(19) -0.037(2)

loop_
_atom_type_symbol
_atom_type_description
_atom_type_scat_dispersion_real
_atom_type_scat_dispersion_imag
_atom_type_scat_source
C C 0.0033 0.0016 'International Tables Vol C Tables 4.2.6.8 and 6.1.1.4'
H H 0.0000 0.0000 'International Tables Vol C Tables 4.2.6.8 and 6.1.1.4'
O O 0.0106 0.0060 'International Tables Vol C Tables 4.2.6.8 and 6.1.1.4'

loop_
_geom_angle_atom_site_label_1
_geom_angle_atom_site_label_2
_geom_angle_atom_site_label_3
_geom_angle
_geom_angle_site_symmetry_1
_geom_angle_site_symmetry_3
_geom_angle_publ_flag
C29 O2 C11 113.54(14) . . ?
C20 C14 C13 120.33(12) . . ?
C15 C14 C13 120.51(13) . . ?
C15 C14 C20 119.00(13) . . ?
C12 C13 C14 121.17(12) . . ?
C25 C13 C14 119.81(13) . . ?
C25 C13 C12 118.93(13) . . ?
C19 C20 C14 119.34(14) . . ?
C21 C20 C14 122.73(14) . . ?
C21 C20 C19 117.89(14) . . ?
C13 C12 C11 119.70(12) . . ?
C28 C12 C13 119.23(14) . . ?
C28 C12 C11 120.96(14) . . ?
C14 C15 C16 123.61(13) . . ?
C14 C15 C17 120.44(14) . . ?
C17 C15 C16 115.77(13) . . ?
O1 C16 C15 118.14(14) . . ?
O1 C16 C1 119.00(13) . . ?
C15 C16 C1 122.63(13) . . ?
O2 C11 C12 112.22(12) . . ?
O2 C11 H11 108.9 . . ?
O2 C11 C1 107.32(12) . . ?
C12 C11 H11 108.9 . . ?
C12 C11 C1 110.47(13) . . ?
C1 C11 H11 108.9 . . ?
C16 C1 C11 111.48(12) . . ?
C16 C1 C3 107.16(12) . . ?
C16 C1 C2 109.15(14) . . ?
C11 C1 C3 110.87(14) . . ?
C2 C1 C11 111.20(13) . . ?
C2 C1 C3 106.79(13) . . ?
C15 C17 H17 119.5 . . ?
C18 C17 C15 120.96(15) . . ?
C18 C17 H17 119.5 . . ?
C13 C25 H25 119.5 . . ?
C26 C25 C13 120.99(15) . . ?
C26 C25 H25 119.5 . . ?
C18 C19 C20 119.06(14) . . ?
C24 C19 C20 119.19(16) . . ?
C24 C19 C18 121.76(16) . . ?
C20 C21 H21 119.5 . . ?
C22 C21 C20 120.95(17) . . ?
C22 C21 H21 119.5 . . ?
C17 C18 C19 121.00(14) . . ?
C17 C18 H18 119.5 . . ?
C19 C18 H18 119.5 . . ?
C25 C26 H26 120.0 . . ?
C27 C26 C25 120.03(15) . . ?
C27 C26 H26 120.0 . . ?
C9 C4 C3 120.91(17) . . ?
C5 C4 C9 117.47(18) . . ?
C5 C4 C3 121.52(17) . . ?
C12 C28 H28 119.5 . . ?
C27 C28 C12 120.95(16) . . ?
C27 C28 H28 119.5 . . ?
C4 C9 H9 119.4 . . ?
C8 C9 C4 121.22(19) . . ?
C8 C9 H9 119.4 . . ?
C1 C3 H3A 107.9 . . ?
C1 C3 H3B 107.9 . . ?
C4 C3 C1 117.72(13) . . ?
C4 C3 H3A 107.9 . . ?
C4 C3 H3B 107.9 . . ?
H3A C3 H3B 107.2 . . ?
C26 C27 C28 119.87(15) . . ?
C26 C27 H27 120.1 . . ?
C28 C27 H27 120.1 . . ?
C1 C2 H2A 109.5 . . ?
C1 C2 H2B 109.5 . . ?
C1 C2 H2C 109.5 . . ?
H2A C2 H2B 109.5 . . ?
H2A C2 H2C 109.5 . . ?
H2B C2 H2C 109.5 . . ?
C19 C24 H24 119.5 . . ?
C23 C24 C19 121.01(18) . . ?
C23 C24 H24 119.5 . . ?
C21 C22 H22 119.6 . . ?
C21 C22 C23 120.87(18) . . ?
C23 C22 H22 119.6 . . ?
C4 C5 H5 119.5 . . ?
C4 C5 C6 121.0(2) . . ?
C6 C5 H5 119.5 . . ?
C9 C8 H8 119.3 . . ?
C7 C8 C9 121.4(2) . . ?
C7 C8 H8 119.3 . . ?
C24 C23 C22 120.02(18) . . ?
C24 C23 H23 120.0 . . ?
C22 C23 H23 120.0 . . ?
C8 C7 C6 116.9(2) . . ?
C8 C7 C10 121.4(2) . . ?
C6 C7 C10 121.7(3) . . ?
O2 C29 H29A 109.5 . . ?
O2 C29 H29B 109.5 . . ?
O2 C29 H29C 109.5 . . ?
H29A C29 H29B 109.5 . . ?
H29A C29 H29C 109.5 . . ?
H29B C29 H29C 109.5 . . ?
C5 C6 C7 122.0(2) . . ?
C5 C6 H6 119.0 . . ?
C7 C6 H6 119.0 . . ?
C7 C10 H10A 109.5 . . ?
C7 C10 H10B 109.5 . . ?
C7 C10 H10C 109.5 . . ?
H10A C10 H10B 109.5 . . ?
H10A C10 H10C 109.5 . . ?
H10B C10 H10C 109.5 . . ?

loop_
_geom_bond_atom_site_label_1
_geom_bond_atom_site_label_2
_geom_bond_distance
_geom_bond_site_symmetry_2
_geom_bond_publ_flag
O1 C16 1.2209(19) . ?
O2 C11 1.4237(18) . ?
O2 C29 1.417(3) . ?
C14 C13 1.4957(19) . ?
C14 C20 1.442(2) . ?
C14 C15 1.388(2) . ?
C13 C12 1.399(2) . ?
C13 C25 1.398(2) . ?
C20 C19 1.425(2) . ?
C20 C21 1.416(2) . ?
C12 C11 1.514(2) . ?
C12 C28 1.398(2) . ?
C15 C16 1.503(2) . ?
C15 C17 1.422(2) . ?
C16 C1 1.531(2) . ?
C11 H11 0.9800 . ?
C11 C1 1.542(2) . ?
C1 C3 1.562(2) . ?
C1 C2 1.538(2) . ?
C17 H17 0.9300 . ?
C17 C18 1.352(3) . ?
C25 H25 0.9300 . ?
C25 C26 1.386(2) . ?
C19 C18 1.419(3) . ?
C19 C24 1.418(2) . ?
C21 H21 0.9300 . ?
C21 C22 1.371(3) . ?
C18 H18 0.9300 . ?
C26 H26 0.9300 . ?
C26 C27 1.374(3) . ?
C4 C9 1.388(2) . ?
C4 C3 1.514(3) . ?
C4 C5 1.374(3) . ?
C28 H28 0.9300 . ?
C28 C27 1.386(3) . ?
C9 H9 0.9300 . ?
C9 C8 1.384(3) . ?
C3 H3A 0.9700 . ?
C3 H3B 0.9700 . ?
C27 H27 0.9300 . ?
C2 H2A 0.9600 . ?
C2 H2B 0.9600 . ?
C2 H2C 0.9600 . ?
C24 H24 0.9300 . ?
C24 C23 1.360(3) . ?
C22 H22 0.9300 . ?
C22 C23 1.395(3) . ?
C5 H5 0.9300 . ?
C5 C6 1.379(3) . ?
C8 H8 0.9300 . ?
C8 C7 1.378(3) . ?
C23 H23 0.9300 . ?
C7 C6 1.384(3) . ?
C7 C10 1.510(3) . ?
C29 H29A 0.9600 . ?
C29 H29B 0.9600 . ?
C29 H29C 0.9600 . ?
C6 H6 0.9300 . ?
C10 H10A 0.9600 . ?
C10 H10B 0.9600 . ?
C10 H10C 0.9600 . ?
